data_4322495
loop_
_publ_author_name
'Malcolm J. Arendse'
'Gordon K. Anderson'
'Nigam P. Rath'

_publ_section_title
;
 Synthesis and Characterization of Platinum(II) Complexes of l-Ascorbic
 Acid. Crystal Structure of Ascorbato-C2,O5-ethylenediamineplatinum(II)
 Dihydrate
;
_journal_name_full 'Inorganic Chemistry'
_journal_page_first 5864
_journal_page_last 5869
_journal_paper_doi 10.1021/ic990152z
_journal_volume 38
_journal_year 1999
_chemical_formula_sum 'C26 H24 N2 O6 P2 Pt'
_chemical_formula_weight 717.50
_chemical_name_systematic
;
 ?
;
_space_group_IT_number 9
_symmetry_cell_setting monoclinic
_symmetry_space_group_name_Hall 'C -2yc'
_symmetry_space_group_name_H-M 'C 1 c 1'
_atom_sites_solution_hydrogens geom
_atom_sites_solution_primary direct
_atom_sites_solution_secondary difmap
_audit_creation_method SHELXL-97
_cell_angle_alpha 90.00
_cell_angle_beta 101.506(1)
_cell_angle_gamma 90.00
_cell_formula_units_Z 4
_cell_length_a 10.4971(1)
_cell_length_b 15.5281(2)
_cell_length_c 16.3930(2)
_cell_measurement_reflns_used 8192
_cell_measurement_temperature 223(2)
_cell_measurement_theta_max 26.0
_cell_measurement_theta_min 2.0
_cell_volume 2618.36(5)
_computing_cell_refinement 'Bruker SMART'
_computing_data_collection 'Bruker SMART'
_computing_data_reduction 'Bruker SHELXTL'
_computing_molecular_graphics 'Bruker SHELXTL'
_computing_publication_material 'Bruker SHELXTL'
_computing_structure_refinement 'SHELXL-97 (Sheldrick, 1997)'
_computing_structure_solution 'SHELXS-97 (Sheldrick, 1990)'
_diffrn_ambient_temperature 223(2)
_diffrn_measured_fraction_theta_full 1.000
_diffrn_measured_fraction_theta_max 1.000
_diffrn_measurement_device_type 'CCD area detector'
_diffrn_measurement_method 'phi and omega scans'
_diffrn_radiation_monochromator graphite
_diffrn_radiation_source 'normal-focus sealed tube'
_diffrn_radiation_type MoK\a
_diffrn_radiation_wavelength 0.71073
_diffrn_reflns_av_R_equivalents 0.10
_diffrn_reflns_av_sigmaI/netI 0.0773
_diffrn_reflns_limit_h_max 12
_diffrn_reflns_limit_h_min -12
_diffrn_reflns_limit_k_max 19
_diffrn_reflns_limit_k_min 0
_diffrn_reflns_limit_l_max 20
_diffrn_reflns_limit_l_min -20
_diffrn_reflns_number 25459
_diffrn_reflns_theta_full 26.00
_diffrn_reflns_theta_max 26.00
_diffrn_reflns_theta_min 2.38
_exptl_absorpt_coefficient_mu 5.525
_exptl_absorpt_correction_T_max 0.93
_exptl_absorpt_correction_T_min 0.62
_exptl_absorpt_correction_type 'empirical, sadabs'
_exptl_crystal_colour colorless
_exptl_crystal_density_diffrn 1.820
_exptl_crystal_density_meas ?
_exptl_crystal_density_method 'not measured'
_exptl_crystal_description plates
_exptl_crystal_F_000 1400
_exptl_crystal_size_max 0.3
_exptl_crystal_size_mid 0.2
_exptl_crystal_size_min 0.04
_refine_diff_density_max 1.307
_refine_diff_density_min -0.585
_refine_diff_density_rms 0.135
_refine_ls_abs_structure_details 'Flack H D (1983), Acta Cryst. A39, 876-881'
_refine_ls_abs_structure_Flack 0.024(8)
_refine_ls_extinction_method none
_refine_ls_goodness_of_fit_ref 1.032
_refine_ls_hydrogen_treatment noref
_refine_ls_matrix_type full
_refine_ls_number_parameters 334
_refine_ls_number_reflns 5137
_refine_ls_number_restraints 2
_refine_ls_restrained_S_all 1.031
_refine_ls_R_factor_all 0.0581
_refine_ls_R_factor_gt 0.0391
_refine_ls_shift/su_max 0.000
_refine_ls_shift/su_mean 0.000
_refine_ls_structure_factor_coef Fsqd
_refine_ls_weighting_details 'calc w=1/[\s^2^(Fo^2^)+(0.0148P)^2^+0.0000P] where P=(Fo^2^+2Fc^2^)/3'
_refine_ls_weighting_scheme calc
_refine_ls_wR_factor_gt 0.0632
_refine_ls_wR_factor_ref 0.0690
_reflns_number_gt 4304
_reflns_number_total 5137
_reflns_threshold_expression >2sigma(I)
_cod_data_source_file ic990152z.cif
_cod_data_source_block a10998s
_cod_depositor_comments
;
The following automatic conversions were performed:

'_exptl_crystal_density_meas' value 'not_measured' was changed to '?'
- the value is perceived as not measured.

Automatic conversion script
Id: cif_fix_values 3008 2015-01-20 13:52:24Z robertas 
;
_cod_database_code 4322495

loop_
_symmetry_equiv_pos_as_xyz
'x, y, z'
'x, -y, z+1/2'
'x+1/2, y+1/2, z'
'x+1/2, -y+1/2, z+1/2'

loop_
_atom_site_label
_atom_site_type_symbol
_atom_site_fract_x
_atom_site_fract_y
_atom_site_fract_z
_atom_site_U_iso_or_equiv
_atom_site_adp_type
_atom_site_occupancy
_atom_site_symmetry_multiplicity
_atom_site_calc_flag
_atom_site_refinement_flags
_atom_site_disorder_assembly
_atom_site_disorder_group
Pt Pt 1.23803(3) 0.338727(17) 0.24406(3) 0.02642(8) Uani 1 1 d . . .
P1 P 1.17177(19) 0.26002(13) 0.13088(13) 0.0260(5) Uani 1 1 d . . .
P2 P 1.0888(2) 0.26857(14) 0.29683(13) 0.0289(5) Uani 1 1 d . . .
O1 O 1.3891(5) 0.3923(4) 0.1920(4) 0.0350(14) Uani 1 1 d . . .
O2 O 1.2750(6) 0.5094(4) 0.1732(4) 0.0608(19) Uani 1 1 d . . .
O3 O 1.4606(7) 0.5010(4) 0.1362(4) 0.0606(19) Uani 1 1 d . . .
O4 O 1.3048(6) 0.4217(4) 0.3455(3) 0.0388(15) Uani 1 1 d . . .
O5 O 1.4715(7) 0.4505(6) 0.4393(6) 0.100(3) Uani 1 1 d . . .
O6 O 1.4514(6) 0.3259(4) 0.3872(4) 0.0572(19) Uani 1 1 d . . .
N1 N 1.3731(7) 0.4690(5) 0.1669(5) 0.0397(18) Uani 1 1 d . . .
N2 N 1.4114(7) 0.3973(5) 0.3916(5) 0.044(2) Uani 1 1 d . . .
C1 C 1.1387(7) 0.3217(5) 0.0355(5) 0.0252(18) Uani 1 1 d . . .
C2 C 1.0122(9) 0.3410(6) -0.0063(5) 0.041(2) Uani 1 1 d . . .
H2 H 0.9401 0.3195 0.0131 0.050 Uiso 1 1 calc R . .
C3 C 0.9952(10) 0.3923(6) -0.0768(6) 0.052(3) Uani 1 1 d . . .
H3 H 0.9106 0.4052 -0.1055 0.062 Uiso 1 1 calc R . .
C4 C 1.0986(11) 0.4242(6) -0.1052(6) 0.055(3) Uani 1 1 d . . .
H4 H 1.0848 0.4599 -0.1525 0.066 Uiso 1 1 calc R . .
C5 C 1.2242(10) 0.4047(7) -0.0651(6) 0.052(3) Uani 1 1 d . . .
H5 H 1.2953 0.4270 -0.0852 0.062 Uiso 1 1 calc R . .
C6 C 1.2451(10) 0.3521(6) 0.0047(6) 0.041(2) Uani 1 1 d . . .
H6 H 1.3301 0.3370 0.0311 0.050 Uiso 1 1 calc R . .
C7 C 1.2911(8) 0.1796(5) 0.1164(5) 0.0294(19) Uani 1 1 d . . .
C8 C 1.2660(10) 0.1273(6) 0.0475(6) 0.044(2) Uani 1 1 d . . .
H8 H 1.1875 0.1322 0.0085 0.053 Uiso 1 1 calc R . .
C9 C 1.3594(10) 0.0665(6) 0.0365(6) 0.048(3) Uani 1 1 d . . .
H9 H 1.3428 0.0297 -0.0099 0.058 Uiso 1 1 calc R . .
C10 C 1.4743(9) 0.0600(6) 0.0924(6) 0.045(2) Uani 1 1 d . . .
H10 H 1.5366 0.0194 0.0835 0.054 Uiso 1 1 calc R . .
C11 C 1.4997(8) 0.1116(6) 0.1608(6) 0.042(2) Uani 1 1 d . . .
H11 H 1.5790 0.1062 0.1990 0.050 Uiso 1 1 calc R . .
C12 C 1.4083(7) 0.1727(5) 0.1745(5) 0.032(2) Uani 1 1 d . . .
H12 H 1.4251 0.2084 0.2217 0.038 Uiso 1 1 calc R . .
C13 C 1.0264(7) 0.2011(5) 0.1419(5) 0.032(2) Uani 1 1 d . . .
H13A H 0.9496 0.2380 0.1267 0.038 Uiso 1 1 calc R . .
H13B H 1.0149 0.1506 0.1053 0.038 Uiso 1 1 calc R . .
C14 C 1.0438(8) 0.1733(5) 0.2325(5) 0.032(2) Uani 1 1 d . . .
H14A H 1.1120 0.1295 0.2453 0.039 Uiso 1 1 calc R . .
H14B H 0.9626 0.1489 0.2432 0.039 Uiso 1 1 calc R . .
C15 C 0.9387(7) 0.3288(5) 0.2905(5) 0.0278(18) Uani 1 1 d . . .
C16 C 0.8412(8) 0.2940(7) 0.3272(6) 0.050(3) Uani 1 1 d . . .
H16 H 0.8539 0.2413 0.3559 0.060 Uiso 1 1 calc R . .
C17 C 0.7232(8) 0.3394(8) 0.3202(6) 0.060(3) Uani 1 1 d . . .
H17 H 0.6558 0.3163 0.3435 0.072 Uiso 1 1 calc R . .
C18 C 0.7060(9) 0.4173(7) 0.2796(7) 0.046(3) Uani 1 1 d . . .
H18 H 0.6270 0.4470 0.2754 0.055 Uiso 1 1 calc R . .
C19 C 0.8027(10) 0.4518(7) 0.2451(7) 0.051(3) Uani 1 1 d . . .
H19 H 0.7910 0.5061 0.2194 0.061 Uiso 1 1 calc R . .
C20 C 0.9185(8) 0.4071(6) 0.2480(6) 0.038(2) Uani 1 1 d . . .
H20 H 0.9828 0.4295 0.2214 0.046 Uiso 1 1 calc R . .
C21 C 1.1299(7) 0.2361(6) 0.4051(5) 0.033(2) Uani 1 1 d . . .
C22 C 1.1667(8) 0.2999(7) 0.4650(5) 0.042(2) Uani 1 1 d . . .
H22 H 1.1775 0.3570 0.4487 0.050 Uiso 1 1 calc R . .
C23 C 1.1873(8) 0.2787(8) 0.5492(6) 0.049(3) Uani 1 1 d . . .
H23 H 1.2153 0.3211 0.5897 0.059 Uiso 1 1 calc R . .
C24 C 1.1672(10) 0.1976(9) 0.5724(6) 0.064(3) Uani 1 1 d . . .
H24 H 1.1783 0.1846 0.6293 0.076 Uiso 1 1 calc R . .
C25 C 1.1305(10) 0.1324(8) 0.5144(7) 0.061(3) Uani 1 1 d . . .
H25 H 1.1178 0.0759 0.5318 0.073 Uiso 1 1 calc R . .
C26 C 1.1131(10) 0.1520(7) 0.4316(6) 0.047(2) Uani 1 1 d . . .
H26 H 1.0895 0.1082 0.3918 0.056 Uiso 1 1 calc R . .

loop_
_atom_site_aniso_label
_atom_site_aniso_U_11
_atom_site_aniso_U_22
_atom_site_aniso_U_33
_atom_site_aniso_U_23
_atom_site_aniso_U_13
_atom_site_aniso_U_12
Pt 0.02442(13) 0.02645(14) 0.02842(14) -0.0015(3) 0.00537(9) -0.0001(3)
P1 0.0262(12) 0.0254(12) 0.0263(12) 0.0008(10) 0.0050(9) 0.0008(9)
P2 0.0270(12) 0.0301(13) 0.0305(13) 0.0044(10) 0.0077(10) 0.0013(9)
O1 0.027(3) 0.035(4) 0.046(4) 0.005(3) 0.015(3) -0.006(3)
O2 0.055(4) 0.041(4) 0.084(5) 0.018(4) 0.010(4) 0.015(4)
O3 0.068(5) 0.043(5) 0.074(5) 0.012(4) 0.023(4) -0.009(4)
O4 0.039(4) 0.035(4) 0.038(4) -0.007(3) -0.004(3) 0.008(3)
O5 0.069(5) 0.103(7) 0.109(7) -0.064(6) -0.030(5) 0.007(5)
O6 0.041(4) 0.056(5) 0.072(5) 0.009(4) 0.007(3) 0.013(3)
N1 0.039(5) 0.031(5) 0.047(5) 0.003(4) 0.004(4) 0.000(4)
N2 0.040(5) 0.045(6) 0.045(5) -0.014(4) 0.004(4) 0.007(4)
C1 0.025(4) 0.017(5) 0.030(4) -0.004(3) -0.002(3) 0.002(3)
C2 0.049(5) 0.040(5) 0.036(5) -0.009(5) 0.009(4) 0.003(5)
C3 0.062(7) 0.048(7) 0.038(6) 0.003(5) -0.008(5) 0.023(5)
C4 0.093(9) 0.041(7) 0.034(6) 0.012(5) 0.019(6) 0.010(6)
C5 0.058(7) 0.061(7) 0.037(6) 0.015(5) 0.011(5) -0.001(5)
C6 0.044(6) 0.045(7) 0.034(5) 0.005(5) 0.007(4) 0.000(5)
C7 0.040(5) 0.016(5) 0.033(5) -0.003(4) 0.008(4) 0.005(3)
C8 0.047(6) 0.044(6) 0.040(6) -0.011(5) 0.004(5) 0.010(5)
C9 0.068(7) 0.035(6) 0.043(6) -0.014(5) 0.013(5) 0.001(5)
C10 0.045(6) 0.039(6) 0.053(6) 0.002(5) 0.017(5) 0.012(5)
C11 0.032(5) 0.052(6) 0.040(6) 0.011(5) 0.006(4) 0.006(4)
C12 0.034(5) 0.033(5) 0.030(5) 0.009(4) 0.008(4) -0.002(4)
C13 0.027(4) 0.030(5) 0.038(5) 0.000(4) 0.005(4) -0.001(4)
C14 0.037(5) 0.025(5) 0.038(5) 0.003(4) 0.017(4) 0.000(4)
C15 0.021(4) 0.033(5) 0.029(4) 0.001(4) 0.004(3) 0.001(4)
C16 0.038(6) 0.074(7) 0.043(6) 0.016(5) 0.016(4) 0.007(5)
C17 0.026(5) 0.108(10) 0.049(6) -0.013(7) 0.016(4) -0.007(6)
C18 0.032(6) 0.057(8) 0.049(7) -0.014(6) 0.004(5) 0.002(5)
C19 0.059(7) 0.029(6) 0.059(8) -0.002(5) -0.001(6) 0.002(5)
C20 0.025(5) 0.041(6) 0.048(6) 0.002(5) 0.004(4) 0.007(4)
C21 0.027(5) 0.045(6) 0.031(5) 0.007(5) 0.014(4) 0.014(4)
C22 0.032(5) 0.062(7) 0.032(6) 0.003(5) 0.009(4) 0.012(5)
C23 0.038(6) 0.075(8) 0.033(6) 0.007(6) 0.004(4) 0.017(5)
C24 0.050(7) 0.113(11) 0.027(6) 0.023(7) 0.006(5) 0.027(7)
C25 0.053(7) 0.078(9) 0.054(7) 0.037(7) 0.015(6) 0.012(6)
C26 0.056(6) 0.049(7) 0.035(5) 0.009(5) 0.009(5) 0.017(5)

loop_
_atom_type_symbol
_atom_type_description
_atom_type_scat_dispersion_real
_atom_type_scat_dispersion_imag
_atom_type_scat_source
C C 0.0033 0.0016 'International Tables Vol C Tables 4.2.6.8 and 6.1.1.4'
H H 0.0000 0.0000 'International Tables Vol C Tables 4.2.6.8 and 6.1.1.4'
N N 0.0061 0.0033 'International Tables Vol C Tables 4.2.6.8 and 6.1.1.4'
O O 0.0106 0.0060 'International Tables Vol C Tables 4.2.6.8 and 6.1.1.4'
P P 0.1023 0.0942 'International Tables Vol C Tables 4.2.6.8 and 6.1.1.4'
Pt Pt -1.7033 8.3905 'International Tables Vol C Tables 4.2.6.8 and 6.1.1.4'

loop_
_geom_angle_atom_site_label_1
_geom_angle_atom_site_label_2
_geom_angle_atom_site_label_3
_geom_angle
_geom_angle_site_symmetry_1
_geom_angle_site_symmetry_3
_geom_angle_publ_flag
O4 Pt O1 85.4(2) . . ?
O4 Pt P1 175.34(18) . . ?
O1 Pt P1 90.82(17) . . ?
O4 Pt P2 98.15(17) . . ?
O1 Pt P2 173.75(17) . . ?
P1 Pt P2 85.85(8) . . ?
C1 P1 C13 109.4(4) . . ?
C1 P1 C7 105.6(4) . . ?
C13 P1 C7 106.3(4) . . ?
C1 P1 Pt 114.0(2) . . ?
C13 P1 Pt 108.9(3) . . ?
C7 P1 Pt 112.3(3) . . ?
C21 P2 C15 103.5(3) . . ?
C21 P2 C14 108.9(4) . . ?
C15 P2 C14 105.2(4) . . ?
C21 P2 Pt 118.0(3) . . ?
C15 P2 Pt 113.3(3) . . ?
C14 P2 Pt 107.1(3) . . ?
N1 O1 Pt 116.2(5) . . ?
N2 O4 Pt 113.5(5) . . ?
O2 N1 O3 122.2(8) . . ?
O2 N1 O1 120.9(7) . . ?
O3 N1 O1 116.8(7) . . ?
O6 N2 O5 121.6(9) . . ?
O6 N2 O4 121.2(8) . . ?
O5 N2 O4 117.3(8) . . ?
C6 C1 C2 120.0(8) . . ?
C6 C1 P1 117.5(6) . . ?
C2 C1 P1 122.4(6) . . ?
C3 C2 C1 118.9(8) . . ?
C4 C3 C2 121.1(9) . . ?
C3 C4 C5 120.5(9) . . ?
C4 C5 C6 120.0(9) . . ?
C5 C6 C1 119.4(9) . . ?
C8 C7 C12 120.8(8) . . ?
C8 C7 P1 119.3(7) . . ?
C12 C7 P1 119.9(6) . . ?
C7 C8 C9 118.7(9) . . ?
C10 C9 C8 120.8(9) . . ?
C11 C10 C9 120.7(8) . . ?
C10 C11 C12 120.2(8) . . ?
C11 C12 C7 118.7(8) . . ?
C14 C13 P1 107.4(5) . . ?
C13 C14 P2 107.5(5) . . ?
C16 C15 C20 120.1(7) . . ?
C16 C15 P2 118.6(7) . . ?
C20 C15 P2 121.3(6) . . ?
C15 C16 C17 118.6(9) . . ?
C18 C17 C16 120.5(9) . . ?
C19 C18 C17 120.6(9) . . ?
C18 C19 C20 120.4(10) . . ?
C19 C20 C15 119.7(8) . . ?
C22 C21 C26 118.6(8) . . ?
C22 C21 P2 118.1(7) . . ?
C26 C21 P2 122.9(7) . . ?
C23 C22 C21 119.8(10) . . ?
C24 C23 C22 119.9(10) . . ?
C23 C24 C25 121.8(10) . . ?
C26 C25 C24 118.8(10) . . ?
C25 C26 C21 121.0(10) . . ?

loop_
_geom_bond_atom_site_label_1
_geom_bond_atom_site_label_2
_geom_bond_distance
_geom_bond_site_symmetry_2
_geom_bond_publ_flag
Pt O4 2.111(5) . ?
Pt O1 2.115(5) . ?
Pt P1 2.215(2) . ?
Pt P2 2.220(2) . ?
P1 C1 1.808(8) . ?
P1 C13 1.818(8) . ?
P1 C7 1.818(8) . ?
P2 C21 1.812(8) . ?
P2 C15 1.818(7) . ?
P2 C14 1.824(8) . ?
O1 N1 1.261(8) . ?
O2 N1 1.227(8) . ?
O3 N1 1.236(8) . ?
O4 N2 1.277(9) . ?
O5 N2 1.222(9) . ?
O6 N2 1.194(9) . ?
C1 C6 1.395(12) . ?
C1 C2 1.400(11) . ?
C2 C3 1.386(12) . ?
C3 C4 1.357(13) . ?
C4 C5 1.384(13) . ?
C5 C6 1.388(12) . ?
C7 C8 1.373(11) . ?
C7 C12 1.402(11) . ?
C8 C9 1.397(12) . ?
C9 C10 1.366(13) . ?
C10 C11 1.361(12) . ?
C11 C12 1.398(12) . ?
C13 C14 1.523(10) . ?
C15 C16 1.395(11) . ?
C15 C20 1.397(11) . ?
C16 C17 1.410(13) . ?
C17 C18 1.375(14) . ?
C18 C19 1.366(12) . ?
C19 C20 1.393(12) . ?
C21 C22 1.394(13) . ?
C21 C26 1.399(12) . ?
C22 C23 1.392(12) . ?
C23 C24 1.345(14) . ?
C24 C25 1.388(15) . ?
C25 C26 1.369(13) . ?
